data_7113637
loop_
_publ_author_name
'Clayden, Jonathan'
'Watson, David W.'
'Helliwell, Madeleine'
'Chambers, Mark'

_publ_section_title
;
 \b-Lactams or \g-lactams by 4-exo-trig or 5-endo-trig anionic
 cyclisation of lithiated acrylamide derivatives
;
_journal_coden_ASTM CHCOFS
_journal_issue 20
_journal_name_full
;
 Chemical Communications (Cambridge, United Kingdom)
;
_journal_page_first 2582
_journal_page_last 2583
_journal_paper_doi 10.1039/b308029c
_journal_year 2003
_chemical_formula_sum 'C29 H35 N O2 Si'
_chemical_formula_weight 457.67
_space_group_IT_number 14
_symmetry_cell_setting monoclinic
_symmetry_space_group_name_Hall '-P 2yn'
_symmetry_space_group_name_H-M 'P 1 21/n 1'
_atom_sites_solution_hydrogens geom
_atom_sites_solution_primary direct
_atom_sites_solution_secondary difmap
_audit_creation_method SHELXL-97
_cell_angle_alpha 90.00
_cell_angle_beta 110.399(2)
_cell_angle_gamma 90.00
_cell_formula_units_Z 4
_cell_length_a 13.4281(16)
_cell_length_b 14.7339(18)
_cell_length_c 13.9497(16)
_cell_measurement_reflns_used 3332
_cell_measurement_temperature 100(2)
_cell_measurement_theta_max 27.31
_cell_measurement_theta_min 2.28
_cell_volume 2586.8(5)
_computing_cell_refinement 'Bruker SMART'
_computing_data_collection 'Bruker SMART'
_computing_data_reduction 'Bruker SAINT'
_computing_molecular_graphics 'Bruker SHELXTL'
_computing_publication_material 'Bruker SHELXTL'
_computing_structure_refinement 'SHELXL-97 (Sheldrick, 1997)'
_computing_structure_solution 'SHELXS-97 (Sheldrick, 1990)'
_diffrn_ambient_temperature 100(2)
_diffrn_measured_fraction_theta_full 0.942
_diffrn_measured_fraction_theta_max 0.942
_diffrn_measurement_device_type 'CCD area detector'
_diffrn_measurement_method 'phi and omega scans'
_diffrn_radiation_monochromator graphite
_diffrn_radiation_source 'fine-focus sealed tube'
_diffrn_radiation_type MoK\a
_diffrn_radiation_wavelength 0.71073
_diffrn_reflns_av_R_equivalents 0.0440
_diffrn_reflns_av_sigmaI/netI 0.0681
_diffrn_reflns_limit_h_max 17
_diffrn_reflns_limit_h_min -16
_diffrn_reflns_limit_k_max 15
_diffrn_reflns_limit_k_min -19
_diffrn_reflns_limit_l_max 18
_diffrn_reflns_limit_l_min -18
_diffrn_reflns_number 15456
_diffrn_reflns_theta_full 28.31
_diffrn_reflns_theta_max 28.31
_diffrn_reflns_theta_min 1.81
_exptl_absorpt_coefficient_mu 0.116
_exptl_absorpt_correction_T_max 0.9885
_exptl_absorpt_correction_T_min 0.9660
_exptl_absorpt_correction_type none
_exptl_crystal_colour white
_exptl_crystal_density_diffrn 1.175
_exptl_crystal_density_meas 0
_exptl_crystal_density_method 'not measured'
_exptl_crystal_description prismatic
_exptl_crystal_F_000 984
_exptl_crystal_size_max 0.30
_exptl_crystal_size_mid 0.30
_exptl_crystal_size_min 0.10
_refine_diff_density_max 0.505
_refine_diff_density_min -0.264
_refine_diff_density_rms 0.051
_refine_ls_extinction_method none
_refine_ls_goodness_of_fit_ref 0.998
_refine_ls_hydrogen_treatment mixed
_refine_ls_matrix_type full
_refine_ls_number_parameters 304
_refine_ls_number_reflns 6067
_refine_ls_number_restraints 0
_refine_ls_restrained_S_all 0.998
_refine_ls_R_factor_all 0.0740
_refine_ls_R_factor_gt 0.0523
_refine_ls_shift/su_max 0.000
_refine_ls_shift/su_mean 0.000
_refine_ls_structure_factor_coef Fsqd
_refine_ls_weighting_details 'calc w=1/[\s^2^(Fo^2^)+(0.0425P)^2^+0.0000P] where P=(Fo^2^+2Fc^2^)/3'
_refine_ls_weighting_scheme calc
_refine_ls_wR_factor_gt 0.0988
_refine_ls_wR_factor_ref 0.1060
_reflns_number_gt 4551
_reflns_number_total 6067
_reflns_threshold_expression >2sigma(I)
_cod_duplicate_entry 7104848
_cod_data_source_file b308029c.txt
_cod_data_source_block s1127m
_cod_depositor_comments
;
The following automatic conversions were performed:

'_symmetry_cell_setting' value 'Monoclinic' changed to 'monoclinic'
according to
/usr/data/users/saulius/automatic-downloads/retrospective/RSC/lib/dictionaries/cif_core.dic
dictionary named 'cif_core.dic' version 2.4.2 from 2011-04-26.

Automatic conversion script
Id: cif_fix_values 2281 2013-09-26 08:29:07Z andrius 
;
_cod_original_sg_symbol_H-M P2(1)/n
_cod_database_code 7113637

loop_
_symmetry_equiv_pos_as_xyz
'x, y, z'
'-x+1/2, y+1/2, -z+1/2'
'-x, -y, -z'
'x-1/2, -y-1/2, z-1/2'

loop_
_atom_site_label
_atom_site_type_symbol
_atom_site_fract_x
_atom_site_fract_y
_atom_site_fract_z
_atom_site_U_iso_or_equiv
_atom_site_adp_type
_atom_site_occupancy
_atom_site_symmetry_multiplicity
_atom_site_calc_flag
_atom_site_refinement_flags
C1 C 0.54480(14) -0.10715(12) 0.82852(13) 0.0189(4) Uani 1 1 d .
C2 C 0.63356(14) -0.08851(12) 0.91415(14) 0.0228(4) Uani 1 1 d .
H2 H 0.6247 -0.0657 0.9744 0.027 Uiso 1 1 calc R
C3 C 0.73467(15) -0.10285(13) 0.91254(15) 0.0265(4) Uani 1 1 d .
H3 H 0.7948 -0.0898 0.9715 0.032 Uiso 1 1 calc R
C4 C 0.74882(15) -0.13627(13) 0.82521(15) 0.0269(4) Uani 1 1 d .
H4 H 0.8184 -0.1458 0.8240 0.032 Uiso 1 1 calc R
C5 C 0.66075(15) -0.15573(13) 0.73970(14) 0.0249(4) Uani 1 1 d .
H5 H 0.6696 -0.1793 0.6798 0.030 Uiso 1 1 calc R
C6 C 0.55989(15) -0.14075(12) 0.74191(13) 0.0223(4) Uani 1 1 d .
H6 H 0.4998 -0.1538 0.6829 0.027 Uiso 1 1 calc R
C7 C 0.43402(14) -0.08970(12) 0.82783(13) 0.0194(4) Uani 1 1 d .
H7 H 0.3825 -0.1255 0.7712 0.023 Uiso 1 1 calc R
C8 C 0.40328(13) 0.01175(12) 0.81280(12) 0.0160(4) Uani 1 1 d .
H8 H 0.4467 0.0453 0.8758 0.019 Uiso 1 1 calc R
C9 C 0.41249(12) 0.06206(11) 0.71936(12) 0.0147(3) Uani 1 1 d .
H9 H 0.4539 0.0243 0.6869 0.018 Uiso 1 1 calc R
C10 C 0.29589(12) 0.07229(12) 0.64432(12) 0.0151(3) Uani 1 1 d .
H10 H 0.2861 0.1349 0.6148 0.018 Uiso 1 1 calc R
C11 C 0.28691(13) 0.02187(12) 0.80067(12) 0.0166(4) Uani 1 1 d .
C12 C 0.26729(12) 0.00390(12) 0.55728(12) 0.0160(4) Uani 1 1 d .
C13 C 0.27783(13) 0.02962(13) 0.46522(13) 0.0214(4) Uani 1 1 d .
H13 H 0.2987 0.0899 0.4570 0.026 Uiso 1 1 calc R
C14 C 0.25813(14) -0.03186(14) 0.38546(13) 0.0256(4) Uani 1 1 d .
H14 H 0.2651 -0.0135 0.3228 0.031 Uiso 1 1 calc R
C15 C 0.22836(14) -0.11990(14) 0.39689(14) 0.0240(4) Uani 1 1 d .
H15 H 0.2151 -0.1621 0.3424 0.029 Uiso 1 1 calc R
C16 C 0.21799(13) -0.14618(13) 0.48799(14) 0.0216(4) Uani 1 1 d .
H16 H 0.1979 -0.2067 0.4962 0.026 Uiso 1 1 calc R
C17 C 0.23685(13) -0.08451(12) 0.56748(13) 0.0183(4) Uani 1 1 d .
H17 H 0.2288 -0.1030 0.6296 0.022 Uiso 1 1 calc R
C18 C 0.46259(13) 0.24372(12) 0.63847(12) 0.0162(4) Uani 1 1 d .
C19 C 0.39847(14) 0.32081(13) 0.61219(13) 0.0222(4) Uani 1 1 d .
H19 H 0.3584 0.3379 0.6536 0.027 Uiso 1 1 calc R
C20 C 0.39134(15) 0.37326(14) 0.52774(14) 0.0266(4) Uani 1 1 d .
H20 H 0.3463 0.4250 0.5114 0.032 Uiso 1 1 calc R
C21 C 0.44999(15) 0.35006(14) 0.46718(14) 0.0276(4) Uani 1 1 d .
H21 H 0.4464 0.3863 0.4097 0.033 Uiso 1 1 calc R
C22 C 0.51383(15) 0.27385(14) 0.49080(13) 0.0250(4) Uani 1 1 d .
H22 H 0.5541 0.2576 0.4493 0.030 Uiso 1 1 calc R
C23 C 0.51951(14) 0.22104(13) 0.57446(13) 0.0206(4) Uani 1 1 d .
H23 H 0.5629 0.1683 0.5889 0.025 Uiso 1 1 calc R
C24 C 0.62277(14) 0.15861(14) 0.83049(14) 0.0280(4) Uani 1 1 d .
H24A H 0.6564 0.2172 0.8552 0.042 Uiso 1 1 calc R
H24B H 0.6569 0.1306 0.7861 0.042 Uiso 1 1 calc R
H24C H 0.6307 0.1187 0.8889 0.042 Uiso 1 1 calc R
C25 C 0.41367(15) 0.23743(13) 0.83607(14) 0.0251(4) Uani 1 1 d .
H25A H 0.4256 0.2040 0.8999 0.038 Uiso 1 1 calc R
H25B H 0.3372 0.2419 0.7981 0.038 Uiso 1 1 calc R
H25C H 0.4439 0.2985 0.8518 0.038 Uiso 1 1 calc R
C26 C 0.11806(13) 0.09035(12) 0.68083(13) 0.0175(4) Uani 1 1 d .
C27 C 0.08773(14) 0.14881(13) 0.58489(13) 0.0238(4) Uani 1 1 d .
H27A H 0.1314 0.2039 0.5991 0.036 Uiso 1 1 calc R
H27B H 0.0125 0.1655 0.5642 0.036 Uiso 1 1 calc R
H27C H 0.0998 0.1146 0.5297 0.036 Uiso 1 1 calc R
C28 C 0.04764(13) 0.00591(13) 0.66008(14) 0.0228(4) Uani 1 1 d .
H28A H 0.0576 -0.0292 0.6044 0.034 Uiso 1 1 calc R
H28B H -0.0270 0.0242 0.6405 0.034 Uiso 1 1 calc R
H28C H 0.0671 -0.0315 0.7220 0.034 Uiso 1 1 calc R
C29 C 0.10261(15) 0.14631(14) 0.76694(14) 0.0271(4) Uani 1 1 d .
H29A H 0.1184 0.1086 0.8283 0.041 Uiso 1 1 calc R
H29B H 0.0289 0.1675 0.7457 0.041 Uiso 1 1 calc R
H29C H 0.1506 0.1987 0.7820 0.041 Uiso 1 1 calc R
N1 N 0.23279(10) 0.06333(10) 0.71146(10) 0.0149(3) Uani 1 1 d .
O1 O 0.24890(9) -0.00626(9) 0.86404(8) 0.0213(3) Uani 1 1 d .
O2 O 0.42707(10) -0.11889(9) 0.92286(9) 0.0260(3) Uani 1 1 d .
H2A H 0.3702 -0.0998 0.9279 0.039 Uiso 1 1 calc R
Si1 Si 0.47894(4) 0.17622(3) 0.75688(4) 0.01637(12) Uani 1 1 d .

loop_
_atom_site_aniso_label
_atom_site_aniso_U_11
_atom_site_aniso_U_22
_atom_site_aniso_U_33
_atom_site_aniso_U_23
_atom_site_aniso_U_13
_atom_site_aniso_U_12
C1 0.0221(9) 0.0115(9) 0.0208(9) 0.0031(7) 0.0047(7) 0.0025(7)
C2 0.0272(10) 0.0174(10) 0.0219(9) -0.0007(8) 0.0060(8) 0.0039(8)
C3 0.0262(10) 0.0194(11) 0.0276(10) 0.0028(8) 0.0015(8) 0.0018(8)
C4 0.0239(10) 0.0207(11) 0.0376(11) 0.0090(9) 0.0124(9) 0.0065(8)
C5 0.0325(11) 0.0224(11) 0.0226(10) 0.0044(8) 0.0132(8) 0.0053(8)
C6 0.0290(10) 0.0178(10) 0.0175(9) 0.0013(7) 0.0048(8) 0.0002(8)
C7 0.0227(9) 0.0158(10) 0.0183(9) 0.0004(7) 0.0053(7) -0.0010(7)
C8 0.0168(8) 0.0145(9) 0.0156(8) -0.0011(7) 0.0044(7) -0.0010(7)
C9 0.0146(8) 0.0131(9) 0.0172(8) 0.0005(7) 0.0066(7) 0.0013(7)
C10 0.0160(8) 0.0127(9) 0.0177(8) 0.0021(7) 0.0074(7) -0.0003(7)
C11 0.0192(9) 0.0122(9) 0.0181(8) -0.0047(7) 0.0061(7) -0.0020(7)
C12 0.0121(8) 0.0169(9) 0.0187(8) -0.0005(7) 0.0051(7) 0.0015(7)
C13 0.0232(10) 0.0204(10) 0.0222(9) -0.0003(8) 0.0099(8) -0.0012(8)
C14 0.0287(10) 0.0307(12) 0.0205(9) -0.0026(8) 0.0124(8) 0.0015(9)
C15 0.0201(9) 0.0266(11) 0.0252(10) -0.0111(8) 0.0079(8) 0.0017(8)
C16 0.0166(9) 0.0172(10) 0.0302(10) -0.0045(8) 0.0071(8) 0.0002(7)
C17 0.0159(9) 0.0195(10) 0.0191(8) 0.0012(7) 0.0057(7) 0.0023(7)
C18 0.0139(8) 0.0161(9) 0.0176(8) -0.0015(7) 0.0043(7) -0.0047(7)
C19 0.0222(9) 0.0223(10) 0.0247(9) -0.0001(8) 0.0114(8) 0.0011(8)
C20 0.0286(10) 0.0236(11) 0.0264(10) 0.0061(8) 0.0079(8) 0.0057(8)
C21 0.0320(11) 0.0306(12) 0.0189(9) 0.0038(8) 0.0070(8) -0.0066(9)
C22 0.0257(10) 0.0322(12) 0.0206(9) -0.0073(8) 0.0125(8) -0.0072(9)
C23 0.0175(9) 0.0203(10) 0.0237(9) -0.0044(8) 0.0066(7) -0.0020(7)
C24 0.0208(10) 0.0292(12) 0.0291(10) 0.0043(9) 0.0026(8) -0.0050(8)
C25 0.0352(11) 0.0185(10) 0.0241(9) -0.0034(8) 0.0135(9) -0.0037(8)
C26 0.0141(8) 0.0177(9) 0.0206(9) -0.0016(7) 0.0060(7) 0.0014(7)
C27 0.0184(9) 0.0227(11) 0.0288(10) 0.0034(8) 0.0065(8) 0.0050(8)
C28 0.0172(9) 0.0212(10) 0.0296(10) -0.0004(8) 0.0075(8) 0.0001(8)
C29 0.0233(10) 0.0286(11) 0.0313(10) -0.0056(9) 0.0119(8) 0.0043(8)
N1 0.0146(7) 0.0153(8) 0.0155(7) -0.0021(6) 0.0060(6) 0.0003(6)
O1 0.0237(7) 0.0245(7) 0.0182(6) 0.0010(5) 0.0103(5) -0.0031(5)
O2 0.0313(8) 0.0239(8) 0.0254(7) 0.0089(6) 0.0133(6) 0.0037(6)
Si1 0.0161(2) 0.0149(3) 0.0179(2) 0.0000(2) 0.00563(19) -0.0019(2)

loop_
_atom_type_symbol
_atom_type_description
_atom_type_scat_dispersion_real
_atom_type_scat_dispersion_imag
_atom_type_scat_source
C C 0.0033 0.0016 'International Tables Vol C Tables 4.2.6.8 and 6.1.1.4'
H H 0.0000 0.0000 'International Tables Vol C Tables 4.2.6.8 and 6.1.1.4'
N N 0.0061 0.0033 'International Tables Vol C Tables 4.2.6.8 and 6.1.1.4'
O O 0.0106 0.0060 'International Tables Vol C Tables 4.2.6.8 and 6.1.1.4'
Si Si 0.0817 0.0704 'International Tables Vol C Tables 4.2.6.8 and 6.1.1.4'

loop_
_geom_angle_atom_site_label_1
_geom_angle_atom_site_label_2
_geom_angle_atom_site_label_3
_geom_angle
C6 C1 C2 118.58(17)
C6 C1 C7 120.01(16)
C2 C1 C7 121.40(16)
C3 C2 C1 120.59(17)
C3 C2 H2 119.7
C1 C2 H2 119.7
C2 C3 C4 120.31(18)
C2 C3 H3 119.8
C4 C3 H3 119.8
C5 C4 C3 119.50(18)
C5 C4 H4 120.3
C3 C4 H4 120.3
C6 C5 C4 119.76(17)
C6 C5 H5 120.1
C4 C5 H5 120.1
C5 C6 C1 121.25(17)
C5 C6 H6 119.4
C1 C6 H6 119.4
O2 C7 C1 109.08(14)
O2 C7 C8 108.46(13)
C1 C7 C8 112.48(14)
O2 C7 H7 108.9
C1 C7 H7 108.9
C8 C7 H7 108.9
C11 C8 C9 103.96(13)
C11 C8 C7 109.01(14)
C9 C8 C7 118.92(14)
C11 C8 H8 108.2
C9 C8 H8 108.2
C7 C8 H8 108.2
C8 C9 C10 104.87(12)
C8 C9 Si1 111.28(11)
C10 C9 Si1 111.51(11)
C8 C9 H9 109.7
C10 C9 H9 109.7
Si1 C9 H9 109.7
N1 C10 C12 114.05(13)
N1 C10 C9 103.32(12)
C12 C10 C9 112.79(13)
N1 C10 H10 108.8
C12 C10 H10 108.8
C9 C10 H10 108.8
O1 C11 N1 125.99(15)
O1 C11 C8 123.53(15)
N1 C11 C8 110.47(14)
C17 C12 C13 118.58(16)
C17 C12 C10 122.81(15)
C13 C12 C10 118.52(16)
C14 C13 C12 120.65(17)
C14 C13 H13 119.7
C12 C13 H13 119.7
C15 C14 C13 120.14(17)
C15 C14 H14 119.9
C13 C14 H14 119.9
C16 C15 C14 119.67(17)
C16 C15 H15 120.2
C14 C15 H15 120.2
C15 C16 C17 120.20(18)
C15 C16 H16 119.9
C17 C16 H16 119.9
C16 C17 C12 120.75(16)
C16 C17 H17 119.6
C12 C17 H17 119.6
C19 C18 C23 116.74(16)
C19 C18 Si1 122.39(13)
C23 C18 Si1 120.80(14)
C20 C19 C18 122.11(16)
C20 C19 H19 118.9
C18 C19 H19 118.9
C21 C20 C19 119.77(18)
C21 C20 H20 120.1
C19 C20 H20 120.1
C22 C21 C20 119.55(18)
C22 C21 H21 120.2
C20 C21 H21 120.2
C21 C22 C23 120.40(17)
C21 C22 H22 119.8
C23 C22 H22 119.8
C22 C23 C18 121.41(17)
C22 C23 H23 119.3
C18 C23 H23 119.3
Si1 C24 H24A 109.5
Si1 C24 H24B 109.5
H24A C24 H24B 109.5
Si1 C24 H24C 109.5
H24A C24 H24C 109.5
H24B C24 H24C 109.5
Si1 C25 H25A 109.5
Si1 C25 H25B 109.5
H25A C25 H25B 109.5
Si1 C25 H25C 109.5
H25A C25 H25C 109.5
H25B C25 H25C 109.5
N1 C26 C27 109.49(13)
N1 C26 C28 110.11(14)
C27 C26 C28 109.62(14)
N1 C26 C29 109.03(14)
C27 C26 C29 108.50(15)
C28 C26 C29 110.08(14)
C26 C27 H27A 109.5
C26 C27 H27B 109.5
H27A C27 H27B 109.5
C26 C27 H27C 109.5
H27A C27 H27C 109.5
H27B C27 H27C 109.5
C26 C28 H28A 109.5
C26 C28 H28B 109.5
H28A C28 H28B 109.5
C26 C28 H28C 109.5
H28A C28 H28C 109.5
H28B C28 H28C 109.5
C26 C29 H29A 109.5
C26 C29 H29B 109.5
H29A C29 H29B 109.5
C26 C29 H29C 109.5
H29A C29 H29C 109.5
H29B C29 H29C 109.5
C11 N1 C10 112.53(13)
C11 N1 C26 123.50(13)
C10 N1 C26 123.79(13)
C7 O2 H2A 109.5
C24 Si1 C25 110.61(9)
C24 Si1 C18 109.89(8)
C25 Si1 C18 109.31(8)
C24 Si1 C9 109.10(8)
C25 Si1 C9 108.69(8)
C18 Si1 C9 109.22(7)

loop_
_geom_bond_atom_site_label_1
_geom_bond_atom_site_label_2
_geom_bond_distance
C1 C6 1.384(2)
C1 C2 1.389(2)
C1 C7 1.506(2)
C2 C3 1.382(3)
C2 H2 0.9500
C3 C4 1.387(3)
C3 H3 0.9500
C4 C5 1.386(3)
C4 H4 0.9500
C5 C6 1.383(2)
C5 H5 0.9500
C6 H6 0.9500
C7 O2 1.4273(19)
C7 C8 1.545(2)
C7 H7 1.0000
C8 C11 1.519(2)
C8 C9 1.541(2)
C8 H8 1.0000
C9 C10 1.558(2)
C9 Si1 1.8905(18)
C9 H9 1.0000
C10 N1 1.4717(19)
C10 C12 1.521(2)
C10 H10 1.0000
C11 O1 1.2362(19)
C11 N1 1.349(2)
C12 C17 1.387(2)
C12 C13 1.393(2)
C13 C14 1.387(2)
C13 H13 0.9500
C14 C15 1.383(3)
C14 H14 0.9500
C15 C16 1.381(2)
C15 H15 0.9500
C16 C17 1.387(2)
C16 H16 0.9500
C17 H17 0.9500
C18 C19 1.395(2)
C18 C23 1.403(2)
C18 Si1 1.8742(17)
C19 C20 1.384(2)
C19 H19 0.9500
C20 C21 1.384(3)
C20 H20 0.9500
C21 C22 1.381(3)
C21 H21 0.9500
C22 C23 1.382(2)
C22 H22 0.9500
C23 H23 0.9500
C24 Si1 1.8626(18)
C24 H24A 0.9800
C24 H24B 0.9800
C24 H24C 0.9800
C25 Si1 1.8645(18)
C25 H25A 0.9800
C25 H25B 0.9800
C25 H25C 0.9800
C26 N1 1.502(2)
C26 C27 1.523(2)
C26 C28 1.528(2)
C26 C29 1.530(2)
C27 H27A 0.9800
C27 H27B 0.9800
C27 H27C 0.9800
C28 H28A 0.9800
C28 H28B 0.9800
C28 H28C 0.9800
C29 H29A 0.9800
C29 H29B 0.9800
C29 H29C 0.9800
O2 H2A 0.8400

loop_
_geom_torsion_atom_site_label_1
_geom_torsion_atom_site_label_2
_geom_torsion_atom_site_label_3
_geom_torsion_atom_site_label_4
_geom_torsion
C6 C1 C2 C3 0.3(3)
C7 C1 C2 C3 -178.39(17)
C1 C2 C3 C4 -0.1(3)
C2 C3 C4 C5 -0.4(3)
C3 C4 C5 C6 0.7(3)
C4 C5 C6 C1 -0.5(3)
C2 C1 C6 C5 0.0(3)
C7 C1 C6 C5 178.71(17)
C6 C1 C7 O2 138.84(17)
C2 C1 C7 O2 -42.5(2)
C6 C1 C7 C8 -100.77(19)
C2 C1 C7 C8 77.9(2)
O2 C7 C8 C11 -65.78(17)
C1 C7 C8 C11 173.48(13)
O2 C7 C8 C9 175.42(13)
C1 C7 C8 C9 54.7(2)
C11 C8 C9 C10 -16.37(16)
C7 C8 C9 C10 105.00(16)
C11 C8 C9 Si1 104.33(13)
C7 C8 C9 Si1 -134.29(13)
C8 C9 C10 N1 21.66(16)
Si1 C9 C10 N1 -98.90(13)
C8 C9 C10 C12 -101.97(15)
Si1 C9 C10 C12 137.48(12)
C9 C8 C11 O1 -176.51(16)
C7 C8 C11 O1 55.7(2)
C9 C8 C11 N1 4.81(18)
C7 C8 C11 N1 -122.96(15)
N1 C10 C12 C17 -35.4(2)
C9 C10 C12 C17 82.08(19)
N1 C10 C12 C13 148.32(15)
C9 C10 C12 C13 -94.22(18)
C17 C12 C13 C14 0.1(3)
C10 C12 C13 C14 176.57(15)
C12 C13 C14 C15 -0.4(3)
C13 C14 C15 C16 0.2(3)
C14 C15 C16 C17 0.3(3)
C15 C16 C17 C12 -0.6(3)
C13 C12 C17 C16 0.4(2)
C10 C12 C17 C16 -175.88(15)
C23 C18 C19 C20 -0.5(3)
Si1 C18 C19 C20 176.32(14)
C18 C19 C20 C21 -0.7(3)
C19 C20 C21 C22 1.0(3)
C20 C21 C22 C23 -0.2(3)
C21 C22 C23 C18 -1.1(3)
C19 C18 C23 C22 1.4(3)
Si1 C18 C23 C22 -175.50(14)
O1 C11 N1 C10 -168.66(16)
C8 C11 N1 C10 9.98(19)
O1 C11 N1 C26 6.7(3)
C8 C11 N1 C26 -174.70(14)
C12 C10 N1 C11 102.69(16)
C9 C10 N1 C11 -20.10(18)
C12 C10 N1 C26 -72.6(2)
C9 C10 N1 C26 164.59(14)
C27 C26 N1 C11 170.75(15)
C28 C26 N1 C11 -68.7(2)
C29 C26 N1 C11 52.2(2)
C27 C26 N1 C10 -14.5(2)
C28 C26 N1 C10 106.13(17)
C29 C26 N1 C10 -133.01(16)
C19 C18 Si1 C24 -129.27(15)
C23 C18 Si1 C24 47.41(16)
C19 C18 Si1 C25 -7.71(17)
C23 C18 Si1 C25 168.97(14)
C19 C18 Si1 C9 111.08(15)
C23 C18 Si1 C9 -72.24(15)
C8 C9 Si1 C24 71.56(13)
C10 C9 Si1 C24 -171.73(11)
C8 C9 Si1 C25 -49.13(13)
C10 C9 Si1 C25 67.59(13)
C8 C9 Si1 C18 -168.31(11)
C10 C9 Si1 C18 -51.59(12)
